data_2231469
loop_
_publ_author_name
'Sithole, Sicelo V.'
'Staples, Richard J.'
'Van Zyl, Werner E.'

_publ_section_title
;
 Bis[bis(diphenylphosphinoyl)acetonitrile-\k^2^<i>O</i>,<i>O</i>']copper(II)
;
_journal_coeditor_code FF2023
_journal_issue 9
_journal_name_full 'Acta Crystallographica Section E'
_journal_page_first m1217
_journal_paper_doi 10.1107/S1600536811031564
_journal_volume 67
_journal_year 2011
_chemical_formula_iupac '[Cu (C26 H20 N1 O2 P2)2]'
_chemical_formula_moiety 'C52 H40 Cu N2 O4 P4'
_chemical_formula_sum 'C52 H40 Cu N2 O4 P4'
_chemical_formula_weight 944.28
_chemical_name_systematic
;
Bis[bis(diphenylphosphinoyl)acetonitrile-\k^2^<i>O</i>,<i>O</i>']copper(II)
;
_space_group_IT_number 14
_symmetry_cell_setting monoclinic
_symmetry_space_group_name_Hall '-P 2yn'
_symmetry_space_group_name_H-M 'P 1 21/n 1'
_atom_sites_solution_hydrogens geom
_atom_sites_solution_primary direct
_atom_sites_solution_secondary difmap
_audit_creation_method SHELXL-97
_cell_angle_alpha 90.00
_cell_angle_beta 111.5260(10)
_cell_angle_gamma 90.00
_cell_formula_units_Z 2
_cell_length_a 9.5917(7)
_cell_length_b 25.8793(19)
_cell_length_c 9.6648(7)
_cell_measurement_reflns_used 9929
_cell_measurement_temperature 173(2)
_cell_measurement_theta_max 28.67
_cell_measurement_theta_min 2.40
_cell_volume 2231.7(3)
_computing_cell_refinement 'APEX2 (Bruker, 2009)'
_computing_data_collection 'COSMO (Bruker, 2009)'
_computing_data_reduction 'SAINT (Bruker, 2009)'
_computing_molecular_graphics 'SHELXTL (Sheldrick, 2008)'
_computing_publication_material 'SHELXTL (Sheldrick, 2008)'
_computing_structure_refinement 'SHELXL97 (Sheldrick, 2008)'
_computing_structure_solution 'SHELXS97 (Sheldrick, 2008)'
_diffrn_ambient_temperature 173(2)
_diffrn_detector_area_resol_mean 836.6
_diffrn_measured_fraction_theta_full 1.000
_diffrn_measured_fraction_theta_max 0.946
_diffrn_measurement_device_type 'Bruker APEXII CCD'
_diffrn_measurement_method '\w,and/f 0.5\%'
_diffrn_radiation_monochromator graphite
_diffrn_radiation_type MoK\a
_diffrn_radiation_wavelength 0.71073
_diffrn_reflns_av_R_equivalents 0.0364
_diffrn_reflns_av_sigmaI/netI 0.0232
_diffrn_reflns_limit_h_max 12
_diffrn_reflns_limit_h_min -12
_diffrn_reflns_limit_k_max 34
_diffrn_reflns_limit_k_min -34
_diffrn_reflns_limit_l_max 13
_diffrn_reflns_limit_l_min -13
_diffrn_reflns_number 43689
_diffrn_reflns_theta_full 25.00
_diffrn_reflns_theta_max 29.05
_diffrn_reflns_theta_min 2.40
_exptl_absorpt_coefficient_mu 0.682
_exptl_absorpt_correction_T_max 0.9202
_exptl_absorpt_correction_T_min 0.8072
_exptl_absorpt_correction_type multi-scan
_exptl_absorpt_process_details '(SADABS; Bruker, 2009)'
_exptl_crystal_colour green
_exptl_crystal_density_diffrn 1.405
_exptl_crystal_density_method 'not measured'
_exptl_crystal_description block
_exptl_crystal_F_000 974
_exptl_crystal_size_max 0.33
_exptl_crystal_size_mid 0.23
_exptl_crystal_size_min 0.12
_refine_diff_density_max 0.488
_refine_diff_density_min -0.324
_refine_ls_extinction_method none
_refine_ls_goodness_of_fit_ref 1.026
_refine_ls_hydrogen_treatment constr
_refine_ls_matrix_type full
_refine_ls_number_parameters 286
_refine_ls_number_reflns 5640
_refine_ls_number_restraints 0
_refine_ls_restrained_S_all 1.026
_refine_ls_R_factor_all 0.0409
_refine_ls_R_factor_gt 0.0328
_refine_ls_shift/su_max 0.001
_refine_ls_shift/su_mean 0.000
_refine_ls_structure_factor_coef Fsqd
_refine_ls_weighting_details 'calc w=1/[\s^2^(Fo^2^)+(0.0428P)^2^+1.1569P] where P=(Fo^2^+2Fc^2^)/3'
_refine_ls_weighting_scheme calc
_refine_ls_wR_factor_gt 0.0816
_refine_ls_wR_factor_ref 0.0862
_reflns_number_gt 4832
_reflns_number_total 5640
_reflns_threshold_expression I>2\s(I)
_cod_data_source_file ff2023.cif
_cod_data_source_block I
_cod_original_sg_symbol_H-M 'P 21/n'
_cod_database_code 2231469
_cod_database_fobs_code 2231469

loop_
_symmetry_equiv_pos_as_xyz
'x, y, z'
'-x+1/2, y+1/2, -z+1/2'
'-x, -y, -z'
'x-1/2, -y-1/2, z-1/2'

loop_
_atom_site_type_symbol
_atom_site_label
_atom_site_fract_x
_atom_site_fract_y
_atom_site_fract_z
_atom_site_U_iso_or_equiv
_atom_site_adp_type
_atom_site_calc_flag
_atom_site_refinement_flags
_atom_site_occupancy
_atom_site_symmetry_multiplicity
Cu Cu1 0.0000 0.0000 0.5000 0.01782(8) Uani d S 1 2
P P1 0.11652(4) 0.085542(15) 0.73438(4) 0.02022(9) Uani d . 1 1
P P2 0.19258(4) 0.090614(15) 0.46718(4) 0.01886(9) Uani d . 1 1
O O1 -0.01591(12) 0.05965(4) 0.61444(12) 0.0222(2) Uani d . 1 1
O O2 0.12911(12) 0.03636(4) 0.42218(12) 0.0230(2) Uani d . 1 1
N N1 0.49225(17) 0.14605(6) 0.81575(19) 0.0374(4) Uani d . 1 1
C C1 0.24792(17) 0.10182(6) 0.65683(17) 0.0217(3) Uani d . 1 1
C C2 0.38298(18) 0.12620(6) 0.74163(18) 0.0243(3) Uani d . 1 1
C C3 0.04936(19) 0.14124(6) 0.80190(19) 0.0259(3) Uani d . 1 1
C C4 -0.1033(2) 0.15090(8) 0.7557(2) 0.0349(4) Uani d . 1 1
H H4 -0.1730 0.1273 0.6911 0.042 Uiso calc R 1 1
C C5 -0.1545(3) 0.19521(8) 0.8038(3) 0.0474(5) Uani d . 1 1
H H5 -0.2590 0.2017 0.7729 0.057 Uiso calc R 1 1
C C6 -0.0534(3) 0.22945(8) 0.8963(3) 0.0525(6) Uani d . 1 1
H H6 -0.0884 0.2598 0.9284 0.063 Uiso calc R 1 1
C C7 0.0989(3) 0.22001(9) 0.9432(3) 0.0571(7) Uani d . 1 1
H H7 0.1680 0.2438 1.0074 0.069 Uiso calc R 1 1
C C8 0.1504(2) 0.17605(8) 0.8966(3) 0.0442(5) Uani d . 1 1
H H8 0.2550 0.1695 0.9291 0.053 Uiso calc R 1 1
C C9 0.19949(18) 0.04236(6) 0.88816(18) 0.0241(3) Uani d . 1 1
C C10 0.2915(2) 0.00309(7) 0.87194(19) 0.0289(4) Uani d . 1 1
H H10 0.3206 0.0028 0.7880 0.035 Uiso calc R 1 1
C C11 0.3408(2) -0.03571(7) 0.9783(2) 0.0336(4) Uani d . 1 1
H H11 0.4036 -0.0625 0.9670 0.040 Uiso calc R 1 1
C C12 0.2983(2) -0.03529(8) 1.1009(2) 0.0356(4) Uani d . 1 1
H H12 0.3309 -0.0621 1.1729 0.043 Uiso calc R 1 1
C C13 0.2088(3) 0.00393(8) 1.1186(2) 0.0389(4) Uani d . 1 1
H H13 0.1812 0.0044 1.2035 0.047 Uiso calc R 1 1
C C14 0.1591(2) 0.04268(7) 1.0126(2) 0.0335(4) Uani d . 1 1
H H14 0.0972 0.0696 1.0249 0.040 Uiso calc R 1 1
C C15 0.05405(18) 0.13679(6) 0.36258(18) 0.0248(3) Uani d . 1 1
C C16 0.0541(2) 0.18605(7) 0.4181(3) 0.0440(5) Uani d . 1 1
H H16 0.1279 0.1955 0.5112 0.053 Uiso calc R 1 1
C C17 -0.0536(3) 0.22178(9) 0.3379(3) 0.0625(7) Uani d . 1 1
H H17 -0.0526 0.2558 0.3750 0.075 Uiso calc R 1 1
C C18 -0.1616(3) 0.20742(10) 0.2045(3) 0.0596(7) Uani d . 1 1
H H18 -0.2361 0.2316 0.1505 0.072 Uiso calc R 1 1
C C19 -0.1631(2) 0.15861(10) 0.1484(2) 0.0463(5) Uani d . 1 1
H H19 -0.2383 0.1493 0.0561 0.056 Uiso calc R 1 1
C C20 -0.05537(19) 0.12307(8) 0.22608(19) 0.0316(4) Uani d . 1 1
H H20 -0.0557 0.0894 0.1868 0.038 Uiso calc R 1 1
C C21 0.35557(17) 0.09861(6) 0.42016(17) 0.0226(3) Uani d . 1 1
C C22 0.3618(2) 0.13313(7) 0.3125(2) 0.0322(4) Uani d . 1 1
H H22 0.2780 0.1543 0.2610 0.039 Uiso calc R 1 1
C C23 0.4920(2) 0.13646(9) 0.2805(2) 0.0445(5) Uani d . 1 1
H H23 0.4968 0.1599 0.2069 0.053 Uiso calc R 1 1
C C24 0.6140(2) 0.10571(8) 0.3557(2) 0.0406(5) Uani d . 1 1
H H24 0.7030 0.1085 0.3347 0.049 Uiso calc R 1 1
C C25 0.6072(2) 0.07084(8) 0.4614(2) 0.0344(4) Uani d . 1 1
H H25 0.6909 0.0494 0.5118 0.041 Uiso calc R 1 1
C C26 0.47879(18) 0.06714(7) 0.49360(19) 0.0272(3) Uani d . 1 1
H H26 0.4743 0.0431 0.5661 0.033 Uiso calc R 1 1

loop_
_atom_site_aniso_label
_atom_site_aniso_U_11
_atom_site_aniso_U_22
_atom_site_aniso_U_33
_atom_site_aniso_U_12
_atom_site_aniso_U_13
_atom_site_aniso_U_23
Cu1 0.01623(13) 0.01786(13) 0.01979(13) -0.00193(9) 0.00712(10) -0.00220(9)
P1 0.02000(19) 0.02058(19) 0.02087(19) -0.00208(14) 0.00841(15) -0.00352(14)
P2 0.01714(18) 0.01878(18) 0.02072(19) -0.00176(14) 0.00704(15) -0.00045(14)
O1 0.0191(5) 0.0225(5) 0.0259(6) -0.0019(4) 0.0093(4) -0.0054(4)
O2 0.0263(6) 0.0213(5) 0.0259(6) -0.0055(4) 0.0148(5) -0.0042(4)
N1 0.0250(8) 0.0389(9) 0.0417(9) -0.0058(6) 0.0046(7) -0.0069(7)
C1 0.0187(7) 0.0261(7) 0.0206(7) -0.0035(6) 0.0075(6) -0.0018(6)
C2 0.0233(8) 0.0237(7) 0.0255(8) 0.0009(6) 0.0086(6) 0.0004(6)
C3 0.0324(9) 0.0210(7) 0.0281(8) 0.0001(6) 0.0157(7) -0.0031(6)
C4 0.0348(10) 0.0355(10) 0.0347(10) 0.0061(8) 0.0130(8) -0.0032(8)
C5 0.0535(13) 0.0428(11) 0.0518(13) 0.0210(10) 0.0262(11) 0.0052(10)
C6 0.0843(18) 0.0255(9) 0.0676(15) 0.0096(10) 0.0512(14) -0.0018(10)
C7 0.0759(17) 0.0362(11) 0.0741(17) -0.0183(11) 0.0450(14) -0.0285(11)
C8 0.0405(11) 0.0404(11) 0.0563(13) -0.0104(9) 0.0231(10) -0.0226(10)
C9 0.0243(8) 0.0250(8) 0.0229(7) -0.0035(6) 0.0084(6) -0.0024(6)
C10 0.0286(9) 0.0334(9) 0.0257(8) 0.0013(7) 0.0113(7) 0.0007(7)
C11 0.0298(9) 0.0327(9) 0.0353(9) 0.0039(7) 0.0085(7) 0.0027(7)
C12 0.0378(10) 0.0360(9) 0.0263(9) -0.0029(8) 0.0039(7) 0.0057(7)
C13 0.0523(12) 0.0420(11) 0.0253(9) -0.0019(9) 0.0177(8) 0.0005(8)
C14 0.0424(10) 0.0330(9) 0.0298(9) 0.0018(8) 0.0187(8) -0.0023(7)
C15 0.0210(7) 0.0271(8) 0.0262(8) 0.0006(6) 0.0085(6) 0.0041(6)
C16 0.0452(11) 0.0274(9) 0.0499(12) 0.0070(8) 0.0062(10) 0.0019(8)
C17 0.0715(17) 0.0327(11) 0.0784(18) 0.0211(11) 0.0216(14) 0.0119(11)
C18 0.0472(13) 0.0583(15) 0.0683(16) 0.0239(11) 0.0151(12) 0.0355(13)
C19 0.0283(10) 0.0674(15) 0.0378(11) 0.0030(9) 0.0055(8) 0.0239(10)
C20 0.0244(8) 0.0437(10) 0.0256(8) -0.0016(7) 0.0077(7) 0.0058(7)
C21 0.0211(7) 0.0237(7) 0.0236(7) -0.0037(6) 0.0090(6) -0.0034(6)
C22 0.0300(9) 0.0331(9) 0.0369(10) -0.0013(7) 0.0162(8) 0.0069(7)
C23 0.0454(12) 0.0495(12) 0.0491(12) -0.0050(9) 0.0299(10) 0.0114(10)
C24 0.0314(10) 0.0491(11) 0.0514(12) -0.0077(8) 0.0269(9) -0.0045(9)
C25 0.0231(8) 0.0397(10) 0.0422(10) 0.0016(7) 0.0141(8) -0.0061(8)
C26 0.0239(8) 0.0287(8) 0.0293(8) -0.0006(6) 0.0102(7) -0.0001(7)

loop_
_atom_type_symbol
_atom_type_description
_atom_type_scat_dispersion_real
_atom_type_scat_dispersion_imag
_atom_type_scat_source
C C 0.0033 0.0016 'International Tables Vol C Tables 4.2.6.8 and 6.1.1.4'
H H 0.0000 0.0000 'International Tables Vol C Tables 4.2.6.8 and 6.1.1.4'
N N 0.0061 0.0033 'International Tables Vol C Tables 4.2.6.8 and 6.1.1.4'
O O 0.0106 0.0060 'International Tables Vol C Tables 4.2.6.8 and 6.1.1.4'
P P 0.1023 0.0942 'International Tables Vol C Tables 4.2.6.8 and 6.1.1.4'
Cu Cu 0.3201 1.2651 'International Tables Vol C Tables 4.2.6.8 and 6.1.1.4'

loop_
_geom_angle_atom_site_label_1
_geom_angle_atom_site_label_2
_geom_angle_atom_site_label_3
_geom_angle_site_symmetry_1
_geom_angle_site_symmetry_3
_geom_angle
O2 Cu1 O2 . 3_556 180.0
O2 Cu1 O1 . 3_556 88.26(5)
O2 Cu1 O1 3_556 3_556 91.74(5)
O2 Cu1 O1 . . 91.74(5)
O2 Cu1 O1 3_556 . 88.26(5)
O1 Cu1 O1 3_556 . 180.0
O1 P1 C1 . . 108.19(7)
O1 P1 C9 . . 110.39(7)
C1 P1 C9 . . 109.66(8)
O1 P1 C3 . . 108.61(7)
C1 P1 C3 . . 112.06(8)
C9 P1 C3 . . 107.93(8)
O2 P2 C1 . . 112.92(7)
O2 P2 C21 . . 109.10(7)
C1 P2 C21 . . 106.93(7)
O2 P2 C15 . . 108.40(7)
C1 P2 C15 . . 111.07(8)
C21 P2 C15 . . 108.31(8)
P1 O1 Cu1 . . 124.47(6)
P2 O2 Cu1 . . 125.94(6)
C2 C1 P2 . . 123.44(12)
C2 C1 P1 . . 121.15(12)
P2 C1 P1 . . 115.20(9)
N1 C2 C1 . . 177.44(19)
C4 C3 C8 . . 119.55(16)
C4 C3 P1 . . 120.28(13)
C8 C3 P1 . . 120.13(14)
C3 C4 C5 . . 120.01(19)
C3 C4 H4 . . 120.0
C5 C4 H4 . . 120.0
C6 C5 C4 . . 119.8(2)
C6 C5 H5 . . 120.1
C4 C5 H5 . . 120.1
C5 C6 C7 . . 120.49(19)
C5 C6 H6 . . 119.8
C7 C6 H6 . . 119.8
C8 C7 C6 . . 120.0(2)
C8 C7 H7 . . 120.0
C6 C7 H7 . . 120.0
C7 C8 C3 . . 120.1(2)
C7 C8 H8 . . 120.0
C3 C8 H8 . . 120.0
C14 C9 C10 . . 119.37(16)
C14 C9 P1 . . 122.14(13)
C10 C9 P1 . . 117.91(13)
C11 C10 C9 . . 120.14(17)
C11 C10 H10 . . 119.9
C9 C10 H10 . . 119.9
C12 C11 C10 . . 119.92(17)
C12 C11 H11 . . 120.0
C10 C11 H11 . . 120.0
C13 C12 C11 . . 120.17(17)
C13 C12 H12 . . 119.9
C11 C12 H12 . . 119.9
C12 C13 C14 . . 120.08(18)
C12 C13 H13 . . 120.0
C14 C13 H13 . . 120.0
C13 C14 C9 . . 120.30(18)
C13 C14 H14 . . 119.9
C9 C14 H14 . . 119.9
C16 C15 C20 . . 119.59(17)
C16 C15 P2 . . 119.98(14)
C20 C15 P2 . . 120.42(13)
C15 C16 C17 . . 120.1(2)
C15 C16 H16 . . 119.9
C17 C16 H16 . . 119.9
C18 C17 C16 . . 119.5(2)
C18 C17 H17 . . 120.3
C16 C17 H17 . . 120.3
C19 C18 C17 . . 120.9(2)
C19 C18 H18 . . 119.5
C17 C18 H18 . . 119.5
C18 C19 C20 . . 120.0(2)
C18 C19 H19 . . 120.0
C20 C19 H19 . . 120.0
C19 C20 C15 . . 119.80(19)
C19 C20 H20 . . 120.1
C15 C20 H20 . . 120.1
C22 C21 C26 . . 119.65(15)
C22 C21 P2 . . 123.05(13)
C26 C21 P2 . . 117.27(12)
C21 C22 C23 . . 119.59(17)
C21 C22 H22 . . 120.2
C23 C22 H22 . . 120.2
C24 C23 C22 . . 120.19(18)
C24 C23 H23 . . 119.9
C22 C23 H23 . . 119.9
C23 C24 C25 . . 120.25(17)
C23 C24 H24 . . 119.9
C25 C24 H24 . . 119.9
C26 C25 C24 . . 120.03(18)
C26 C25 H25 . . 120.0
C24 C25 H25 . . 120.0
C25 C26 C21 . . 120.27(17)
C25 C26 H26 . . 119.9
C21 C26 H26 . . 119.9

loop_
_geom_bond_atom_site_label_1
_geom_bond_atom_site_label_2
_geom_bond_site_symmetry_2
_geom_bond_distance
Cu1 O2 . 1.9153(10)
Cu1 O2 3_556 1.9153(10)
Cu1 O1 3_556 1.9373(10)
Cu1 O1 . 1.9373(10)
P1 O1 . 1.5250(11)
P1 C1 . 1.7381(16)
P1 C9 . 1.7953(17)
P1 C3 . 1.7963(16)
P2 O2 . 1.5287(11)
P2 C1 . 1.7353(16)
P2 C21 . 1.7929(16)
P2 C15 . 1.7972(16)
N1 C2 . 1.151(2)
C1 C2 . 1.403(2)
C3 C4 . 1.388(2)
C3 C8 . 1.392(3)
C4 C5 . 1.393(3)
C4 H4 . 0.9500
C5 C6 . 1.374(3)
C5 H5 . 0.9500
C6 C7 . 1.383(4)
C6 H6 . 0.9500
C7 C8 . 1.380(3)
C7 H7 . 0.9500
C8 H8 . 0.9500
C9 C14 . 1.392(2)
C9 C10 . 1.392(2)
C10 C11 . 1.390(2)
C10 H10 . 0.9500
C11 C12 . 1.388(3)
C11 H11 . 0.9500
C12 C13 . 1.380(3)
C12 H12 . 0.9500
C13 C14 . 1.387(3)
C13 H13 . 0.9500
C14 H14 . 0.9500
C15 C16 . 1.383(3)
C15 C20 . 1.397(2)
C16 C17 . 1.391(3)
C16 H16 . 0.9500
C17 C18 . 1.376(4)
C17 H17 . 0.9500
C18 C19 . 1.373(4)
C18 H18 . 0.9500
C19 C20 . 1.381(3)
C19 H19 . 0.9500
C20 H20 . 0.9500
C21 C22 . 1.389(2)
C21 C26 . 1.396(2)
C22 C23 . 1.395(3)
C22 H22 . 0.9500
C23 C24 . 1.381(3)
C23 H23 . 0.9500
C24 C25 . 1.382(3)
C24 H24 . 0.9500
C25 C26 . 1.380(2)
C25 H25 . 0.9500
C26 H26 . 0.9500

loop_
_geom_torsion_atom_site_label_1
_geom_torsion_atom_site_label_2
_geom_torsion_atom_site_label_3
_geom_torsion_atom_site_label_4
_geom_torsion_site_symmetry_1
_geom_torsion
C1 P1 O1 Cu1 . 54.82(10)
C9 P1 O1 Cu1 . -65.18(10)
C3 P1 O1 Cu1 . 176.68(8)
O2 Cu1 O1 P1 . -59.93(8)
O2 Cu1 O1 P1 3_556 120.07(8)
O1 Cu1 O1 P1 3_556 -147(6)
C1 P2 O2 Cu1 . 40.14(11)
C21 P2 O2 Cu1 . 158.90(8)
C15 P2 O2 Cu1 . -83.36(10)
O2 Cu1 O2 P2 3_556 -122(9)
O1 Cu1 O2 P2 3_556 -174.51(9)
O1 Cu1 O2 P2 . 5.49(9)
O2 P2 C1 C2 . 135.75(13)
C21 P2 C1 C2 . 15.74(16)
C15 P2 C1 C2 . -102.24(15)
O2 P2 C1 P1 . -49.44(11)
C21 P2 C1 P1 . -169.45(9)
C15 P2 C1 P1 . 72.57(11)
O1 P1 C1 C2 . -179.75(13)
C9 P1 C1 C2 . -59.30(15)
C3 P1 C1 C2 . 60.54(16)
O1 P1 C1 P2 . 5.31(11)
C9 P1 C1 P2 . 125.76(9)
C3 P1 C1 P2 . -114.40(10)
P2 C1 C2 N1 . 18E1(10)
P1 C1 C2 N1 . 4(4)
O1 P1 C3 C4 . 6.89(17)
C1 P1 C3 C4 . 126.36(15)
C9 P1 C3 C4 . -112.80(15)
O1 P1 C3 C8 . -170.65(15)
C1 P1 C3 C8 . -51.19(18)
C9 P1 C3 C8 . 69.66(17)
C8 C3 C4 C5 . 0.1(3)
P1 C3 C4 C5 . -177.50(15)
C3 C4 C5 C6 . 0.5(3)
C4 C5 C6 C7 . -0.6(3)
C5 C6 C7 C8 . 0.3(4)
C6 C7 C8 C3 . 0.3(4)
C4 C3 C8 C7 . -0.4(3)
P1 C3 C8 C7 . 177.14(18)
O1 P1 C9 C14 . -94.03(15)
C1 P1 C9 C14 . 146.86(15)
C3 P1 C9 C14 . 24.52(17)
O1 P1 C9 C10 . 77.18(14)
C1 P1 C9 C10 . -41.93(15)
C3 P1 C9 C10 . -164.26(13)
C14 C9 C10 C11 . 0.8(3)
P1 C9 C10 C11 . -170.67(14)
C9 C10 C11 C12 . 0.0(3)
C10 C11 C12 C13 . -0.9(3)
C11 C12 C13 C14 . 1.0(3)
C12 C13 C14 C9 . -0.2(3)
C10 C9 C14 C13 . -0.7(3)
P1 C9 C14 C13 . 170.41(15)
O2 P2 C15 C16 . 154.64(15)
C1 P2 C15 C16 . 30.03(18)
C21 P2 C15 C16 . -87.11(17)
O2 P2 C15 C20 . -24.48(16)
C1 P2 C15 C20 . -149.10(14)
C21 P2 C15 C20 . 93.76(15)
C20 C15 C16 C17 . -0.4(3)
P2 C15 C16 C17 . -179.55(19)
C15 C16 C17 C18 . 1.2(4)
C16 C17 C18 C19 . -1.0(4)
C17 C18 C19 C20 . 0.1(4)
C18 C19 C20 C15 . 0.7(3)
C16 C15 C20 C19 . -0.5(3)
P2 C15 C20 C19 . 178.61(14)
O2 P2 C21 C22 . 113.92(15)
C1 P2 C21 C22 . -123.65(15)
C15 P2 C21 C22 . -3.87(17)
O2 P2 C21 C26 . -64.13(14)
C1 P2 C21 C26 . 58.30(14)
C15 P2 C21 C26 . 178.08(13)
C26 C21 C22 C23 . -0.9(3)
P2 C21 C22 C23 . -178.91(15)
C21 C22 C23 C24 . -0.1(3)
C22 C23 C24 C25 . 1.0(3)
C23 C24 C25 C26 . -0.9(3)
C24 C25 C26 C21 . -0.2(3)
C22 C21 C26 C25 . 1.1(3)
P2 C21 C26 C25 . 179.18(14)
